data_1010836
loop_
_publ_author_name
'Blum, H'

_publ_section_title
;
Die Kristallstruktur des wasserfreien Magnesiumjodids und Calciumjodids.
;
_journal_coden_ASTM ZPCBAL
_journal_name_full
;
Zeitschrift fuer Physikalische Chemie, Abteilung B: Chemie der
Elementarprozesse, Aufbau der Materie
;
_journal_page_first 298
_journal_page_last 304
_journal_volume 22
_journal_year 1933
_chemical_formula_structural 'Ca I2'
_chemical_formula_sum 'Ca I2'
_chemical_name_systematic 'Calcium iodide'
_space_group_IT_number 164
_symmetry_cell_setting trigonal
_symmetry_Int_Tables_number 164
_symmetry_space_group_name_Hall '-P 3 2"'
_symmetry_space_group_name_H-M 'P -3 m 1'
_cell_angle_alpha 90
_cell_angle_beta 90
_cell_angle_gamma 120
_cell_formula_units_Z 1
_cell_length_a 4.48(2)
_cell_length_b 4.48(2)
_cell_length_c 6.96(3)
_cell_volume 121.0
_exptl_crystal_density_meas 3.96
_cod_depositor_comments
;
 Adding the _citation_author_ordinal data item.

 Antanas Vaitkus,
 2018-08-07

Coordinates in this entry were found by Dr. Prof. Ren\'e Boer\'e and
send by e-mail:

> From: "Boere, Rene" <boere@??????.ca>
> To:   "Saulius Gra\<zulis" <grazulis@??????.lt>
> Date: 2012-02-06 00:04
>
> ... We too do not have the Blum article but I have requested the
> library to get me a copy.  I have edited your CIF file to give a
> structure which is very close to octahedral (linear for all I-Ca-I
> trans links, close to but not exact 90 deg I-Ca-I cis links.) If
> Blum reports any different from this I will let you know once I
> receive the article.  I obtained these coordinates from the
> supporting information to a paper:
> http://0-pubs.acs.org.darius.uleth.ca/doi/suppl/10.1021/jp108237x/suppl_file/jp108237x_si_001.pdf
> 
> The paper is: Cory M. Widdifield and David L. Bryce, J. Phys. Chem. A,
> 2010, 114 (40), pp 10810--10823. These authors cite Blum as the source
> of the structural data. There does not seem to have been a
> redetermination undertaken since 1933.
> 
> With best regards,
> Ren\'e Boer\'e

Saulius Gra\<zulis
2012-02-06

;
_cod_database_code 1010836

loop_
_symmetry_equiv_pos_as_xyz
x,y,z
-y,x-y,z
y-x,-x,z
-y,-x,z
x,x-y,z
y-x,y,z
-x,-y,-z
y,y-x,-z
x-y,x,-z
y,x,-z
-x,y-x,-z
x-y,-y,-z

loop_
_atom_site_label
_atom_site_fract_x
_atom_site_fract_y
_atom_site_fract_z
Ca 0.0 0.0 0.0
I 0.33333 0.666667 0.25000

loop_
_citation_author_citation_id
_citation_author_ordinal
_citation_author_name
1 1 'Cory M. Widdifield'
1 2 'David L. Bryce'

loop_
_citation_id
_citation_coordinate_linkage
_citation_title
_citation_country
_citation_journal_abbrev
_citation_year
_citation_journal_volume
_citation_journal_issue
_citation_page_first
_citation_page_last
_cod_citation_special_details
1 yes
;Solid-State ^127^I NMR and GIPAW DFT Study of Metal Iodides and Their
Hydrates: Structure, Symmetry, and Higher-Order Quadrupole-Induced
Effects
;
USA 'J. Phys. Chem. A' 2010 114 40 10810 10823
;

Coordinates in this COD entry are presented as published in the
supplementary data of Cory M. Widdifield and David L. Bryce,
J. Phys. Chem. A, 2010, 114 (40), pp 10810--10823 (DOI:
10.1021/jp108237x , paper URL:
http://pubs.acs.org/doi/abs/10.1021/jp108237x , supplementary material
URL: http://pubs.acs.org/doi/suppl/10.1021/jp108237x).

Saulius Gra\<zulis
2012.02.06
;
